data_4021028
loop_
_publ_author_name
'Akihiro Hashimoto'
'Anna K. Przybyl'
'Joannes T. M. Linders'
'Shinichi Kodato'
'Xinrong Tian'
'Jeffrey R. Deschamps'
'Clifford George'
'Judith L. Flippen-Anderson'
'Arthur E. Jacobson'
'Kenner C. Rice'

_publ_section_title
;
 Probes for Narcotic Receptor-Mediated Phenomena. 33.
 Construction of a Strained trans-5,6-Ring System by Displacement
 of a Nitro-Activated Aromatic Fluorine. Synthesis of
 the Penultimate Oxide-Bridged Phenylmorphans
;
_journal_name_full 'Journal of Organic Chemistry'
_journal_page_first 5322
_journal_page_last 5327
_journal_paper_doi 10.1021/jo040159k
_journal_volume 69
_journal_year 2004
_chemical_formula_moiety 'C15 H20 F N2 O3, Br'
_chemical_formula_sum 'C15 H20 Br F N2 O3'
_chemical_formula_weight 375.24
_space_group_IT_number 14
_symmetry_cell_setting monoclinic
_symmetry_space_group_name_Hall '-P 2ybc'
_symmetry_space_group_name_H-M 'P 1 21/c 1'
_cell_angle_alpha 90.00
_cell_angle_beta 96.494(2)
_cell_angle_gamma 90.00
_cell_formula_units_Z 4
_cell_length_a 16.9313(18)
_cell_length_b 7.0518(7)
_cell_length_c 12.8453(14)
_cell_measurement_temperature 93(1)
_cell_volume 1523.8(3)
_diffrn_ambient_temperature 93(1)
_exptl_crystal_density_diffrn 1.636
_cod_depositor_comments
;
The following automatic conversions were performed:
'_symmetry_cell_setting' value 'Monoclinic' changed to 'monoclinic'
according to '/home/saulius/struct/CIF-dictionaries/cif_core.dic'
dictionary named 'cif_core.dic' version 2.4.1 from 2010-06-29.

Automatic conversion script
Id: cif_fix_enum 1527 2010-12-29 10:47:43Z saulius 
;
_cod_original_sg_symbol_H-M 'P 21/c '
_cod_database_code 4021028

loop_
_symmetry_equiv_pos_as_xyz
'x, y, z'
'-x, y+1/2, -z+1/2'
'-x, -y, -z'
'x, -y-1/2, z-1/2'

loop_
_atom_site_label
_atom_site_type_symbol
_atom_site_fract_x
_atom_site_fract_y
_atom_site_fract_z
_atom_site_U_iso_or_equiv
_atom_site_adp_type
_atom_site_occupancy
_atom_site_symmetry_multiplicity
_atom_site_calc_flag
_atom_site_refinement_flags
_atom_site_disorder_assembly
_atom_site_disorder_group
Br1 Br 0.09353(2) -0.23894(6) 1.09720(3) 0.02106(12) Uani 1 1 d . . .
C1 C 0.1227(2) 0.2118(5) 0.8392(3) 0.0168(8) Uani 1 1 d . . .
H1A H 0.0725 0.1917 0.8688 0.020 Uiso 1 1 calc R . .
N2 N 0.11200(19) 0.1475(5) 0.7269(3) 0.0145(6) Uani 1 1 d . . .
H2 H 0.107(3) 0.029(7) 0.729(3) 0.017 Uiso 1 1 d . . .
C2 C 0.0411(2) 0.2308(6) 0.6636(3) 0.0208(8) Uani 1 1 d . . .
H2A H 0.0381 0.1842 0.5930 0.031 Uiso 1 1 calc R . .
H2B H 0.0457 0.3665 0.6633 0.031 Uiso 1 1 calc R . .
H2C H -0.0062 0.1953 0.6937 0.031 Uiso 1 1 calc R . .
C3 C 0.1852(2) 0.1726(6) 0.6748(3) 0.0187(8) Uani 1 1 d . . .
H3A H 0.1950 0.3069 0.6662 0.022 Uiso 1 1 calc R . .
H3B H 0.1775 0.1154 0.6057 0.022 Uiso 1 1 calc R . .
C4 C 0.2572(2) 0.0824(6) 0.7381(3) 0.0177(8) Uani 1 1 d . . .
H4A H 0.3047 0.1287 0.7108 0.021 Uiso 1 1 calc R . .
H4B H 0.2548 -0.0535 0.7264 0.021 Uiso 1 1 calc R . .
C5 C 0.2665(2) 0.1181(5) 0.8591(3) 0.0135(7) Uani 1 1 d . . .
C6 C 0.2917(2) 0.3242(5) 0.8881(3) 0.0209(9) Uani 1 1 d . . .
H6A H 0.2986 0.3363 0.9638 0.025 Uiso 1 1 calc R . .
H6B H 0.3428 0.3490 0.8633 0.025 Uiso 1 1 calc R . .
C7 C 0.2319(2) 0.4753(5) 0.8423(4) 0.0231(9) Uani 1 1 d . . .
H7A H 0.2440 0.5946 0.8782 0.028 Uiso 1 1 calc R . .
H7B H 0.2383 0.4939 0.7689 0.028 Uiso 1 1 calc R . .
C8 C 0.1450(2) 0.4226(5) 0.8520(3) 0.0209(9) Uani 1 1 d . . .
H8A H 0.1114 0.4941 0.7998 0.025 Uiso 1 1 calc R . .
H8B H 0.1325 0.4640 0.9202 0.025 Uiso 1 1 calc R . .
C9 C 0.1857(2) 0.0843(5) 0.8978(3) 0.0167(8) Uani 1 1 d . . .
H9A H 0.1895 0.1132 0.9728 0.020 Uiso 1 1 calc R . .
O9 O 0.16240(17) -0.1078(4) 0.8818(2) 0.0196(6) Uani 1 1 d . . .
H9 H 0.143(3) -0.143(7) 0.947(4) 0.029 Uiso 1 1 d . . .
C1' C 0.3323(2) -0.0114(5) 0.9105(3) 0.0141(7) Uani 1 1 d . . .
C2' C 0.3387(2) -0.0695(6) 1.0150(3) 0.0182(8) Uani 1 1 d . . .
F2' F 0.28548(15) -0.0080(4) 1.07780(19) 0.0306(6) Uani 1 1 d . . .
C3' C 0.3984(2) -0.1854(6) 1.0624(3) 0.0211(8) Uani 1 1 d . . .
H3'A H 0.3978 -0.2236 1.1316 0.025 Uiso 1 1 calc R . .
C4' C 0.4587(2) -0.2438(6) 1.0061(3) 0.0180(7) Uani 1 1 d . . .
H4'A H 0.4998 -0.3209 1.0359 0.022 Uiso 1 1 calc R . .
C5' C 0.4555(2) -0.1828(5) 0.9037(3) 0.0151(8) Uani 1 1 d . . .
N5' N 0.52125(19) -0.2334(5) 0.8437(3) 0.0203(7) Uani 1 1 d . . .
O5' O 0.52283(17) -0.1642(5) 0.7558(2) 0.0278(7) Uani 1 1 d . . .
O5" O 0.57227(17) -0.3434(4) 0.8841(2) 0.0265(7) Uani 1 1 d . . .
C6' C 0.3946(2) -0.0708(5) 0.8552(3) 0.0138(7) Uani 1 1 d . . .
H6'A H 0.3953 -0.0350 0.7856 0.017 Uiso 1 1 calc R . .

loop_
_atom_site_aniso_label
_atom_site_aniso_U_11
_atom_site_aniso_U_22
_atom_site_aniso_U_33
_atom_site_aniso_U_23
_atom_site_aniso_U_13
_atom_site_aniso_U_12
Br1 0.0243(2) 0.01959(19) 0.0198(2) 0.00164(18) 0.00469(14) 0.00261(17)
C1 0.0161(18) 0.0177(19) 0.0164(18) 0.0000(15) 0.0008(15) 0.0028(14)
N2 0.0154(16) 0.0125(15) 0.0150(16) 0.0017(13) -0.0008(13) -0.0005(12)
C2 0.0161(18) 0.022(2) 0.023(2) 0.0060(17) -0.0039(15) -0.0007(16)
C3 0.019(2) 0.0208(19) 0.0164(19) 0.0048(16) 0.0035(16) 0.0001(15)
C4 0.0137(18) 0.0219(19) 0.017(2) 0.0056(16) 0.0016(15) 0.0017(15)
C5 0.0142(18) 0.0120(16) 0.0142(18) -0.0003(14) 0.0010(15) 0.0032(14)
C6 0.019(2) 0.0158(18) 0.026(2) -0.0023(16) -0.0041(17) 0.0001(15)
C7 0.023(2) 0.0100(17) 0.036(3) -0.0026(17) 0.0003(19) 0.0010(15)
C8 0.025(2) 0.0142(18) 0.023(2) -0.0002(16) -0.0012(17) 0.0070(16)
C9 0.0165(19) 0.0177(18) 0.0156(19) 0.0013(15) -0.0003(15) 0.0011(14)
O9 0.0229(15) 0.0156(13) 0.0206(15) 0.0034(11) 0.0033(12) -0.0011(11)
C1' 0.0113(17) 0.0132(17) 0.0169(19) -0.0021(14) -0.0015(14) 0.0014(13)
C2' 0.0170(19) 0.0194(19) 0.018(2) -0.0004(16) 0.0027(16) 0.0058(15)
F2' 0.0246(13) 0.0525(17) 0.0157(12) 0.0046(12) 0.0059(10) 0.0176(12)
C3' 0.022(2) 0.025(2) 0.0154(19) 0.0058(16) -0.0019(16) 0.0029(16)
C4' 0.0159(17) 0.0152(17) 0.0218(19) 0.0012(17) -0.0027(15) 0.0011(16)
C5' 0.0110(17) 0.0149(17) 0.0191(19) -0.0035(15) -0.0002(15) 0.0014(13)
N5' 0.0157(16) 0.0245(17) 0.0199(16) -0.0065(15) -0.0009(13) 0.0039(14)
O5' 0.0204(16) 0.0450(19) 0.0185(15) -0.0010(14) 0.0042(13) 0.0087(14)
O5" 0.0187(15) 0.0315(17) 0.0285(17) -0.0015(14) -0.0008(13) 0.0115(13)
C6' 0.0145(18) 0.0148(17) 0.0115(17) -0.0026(14) -0.0018(14) -0.0015(14)

loop_
_geom_bond_atom_site_label_1
_geom_bond_atom_site_label_2
_geom_bond_distance
_geom_bond_site_symmetry_2
_geom_bond_publ_flag
C1 N2 1.504(5) . ?
C1 C9 1.526(5) . ?
C1 C8 1.538(5) . ?
C1 H1A 0.9800 . ?
N2 C3 1.484(5) . ?
N2 C2 1.493(5) . ?
N2 H2 0.84(5) . ?
C2 H2A 0.9600 . ?
C2 H2B 0.9600 . ?
C2 H2C 0.9600 . ?
C3 C4 1.526(5) . ?
C3 H3A 0.9700 . ?
C3 H3B 0.9700 . ?
C4 C5 1.564(5) . ?
C4 H4A 0.9700 . ?
C4 H4B 0.9700 . ?
C5 C9 1.526(5) . ?
C5 C1' 1.530(5) . ?
C5 C6 1.549(5) . ?
C6 C7 1.540(5) . ?
C6 H6A 0.9700 . ?
C6 H6B 0.9700 . ?
C7 C8 1.536(6) . ?
C7 H7A 0.9700 . ?
C7 H7B 0.9700 . ?
C8 H8A 0.9700 . ?
C8 H8B 0.9700 . ?
C9 O9 1.420(5) . ?
C9 H9A 0.9800 . ?
O9 H9 0.97(5) . ?
C1' C2' 1.395(5) . ?
C1' C6' 1.402(5) . ?
C2' F2' 1.348(4) . ?
C2' C3' 1.386(5) . ?
C3' C4' 1.379(6) . ?
C3' H3'A 0.9300 . ?
C4' C5' 1.380(5) . ?
C4' H4'A 0.9300 . ?
C5' C6' 1.388(5) . ?
C5' N5' 1.468(5) . ?
N5' O5" 1.231(4) . ?
N5' O5' 1.233(4) . ?
C6' H6'A 0.9300 . ?
